data_4025119
loop_
_publ_author_name
'Liang-Feng Yao'
'Yin Wei'
'Min Shi'

_publ_section_title
;
Silver- and Gold-Catalyzed Intramolecular Rearrangement of Propargylic
Alcohols Tethered with Methylenecyclopropanes: Stereoselective Synthesis of
Allenylcyclobutanols and 1-Vinyl-3-oxabicyclo[3.2.1]octan-8-one Derivatives
;
_journal_name_full 'Journal of Organic Chemistry'
_journal_page_first 9466
_journal_page_last 9469
_journal_paper_doi 10.1021/jo902261r
_journal_volume 74
_journal_year 2009
_chemical_formula_sum 'C28 H26 O3'
_chemical_formula_weight 410.49
_chemical_name_systematic
; 
 ? 
;
_space_group_IT_number 14
_symmetry_cell_setting monoclinic
_symmetry_space_group_name_Hall '-P 2ybc'
_symmetry_space_group_name_H-M 'P 1 21/c 1'
_atom_sites_solution_hydrogens geom
_atom_sites_solution_primary direct
_atom_sites_solution_secondary difmap
_audit_creation_method SHELXL-97
_cell_angle_alpha 90.00
_cell_angle_beta 108.179(3)
_cell_angle_gamma 90.00
_cell_formula_units_Z 4
_cell_length_a 13.5410(18)
_cell_length_b 16.611(2)
_cell_length_c 10.4723(14)
_cell_measurement_reflns_used 962
_cell_measurement_temperature 293(2)
_cell_measurement_theta_max 36.908
_cell_measurement_theta_min 4.772
_cell_volume 2237.9(5)
_computing_cell_refinement 'Bruker SMART'
_computing_data_collection 'Bruker SMART'
_computing_data_reduction 'Bruker SHELXTL'
_computing_molecular_graphics 'Bruker SHELXTL'
_computing_publication_material 'Bruker SHELXTL'
_computing_structure_refinement 'SHELXL-97 (Sheldrick, 1997)'
_computing_structure_solution 'SHELXS-97 (Sheldrick, 1990)'
_diffrn_ambient_temperature 293(2)
_diffrn_measured_fraction_theta_full 0.999
_diffrn_measured_fraction_theta_max 0.999
_diffrn_measurement_device_type 'CCD area detector'
_diffrn_measurement_method 'phi and omega scans'
_diffrn_radiation_monochromator graphite
_diffrn_radiation_source 'fine-focus sealed tube'
_diffrn_radiation_type MoK\a
_diffrn_radiation_wavelength 0.71073
_diffrn_reflns_av_R_equivalents 0.1409
_diffrn_reflns_av_sigmaI/netI 0.1694
_diffrn_reflns_limit_h_max 16
_diffrn_reflns_limit_h_min -16
_diffrn_reflns_limit_k_max 12
_diffrn_reflns_limit_k_min -20
_diffrn_reflns_limit_l_max 12
_diffrn_reflns_limit_l_min -12
_diffrn_reflns_number 11956
_diffrn_reflns_theta_full 25.99
_diffrn_reflns_theta_max 25.99
_diffrn_reflns_theta_min 2.00
_exptl_absorpt_coefficient_mu 0.078
_exptl_absorpt_correction_T_max 1.00000
_exptl_absorpt_correction_T_min 0.75149
_exptl_absorpt_correction_type empirical
_exptl_absorpt_process_details sadabs
_exptl_crystal_colour colorless
_exptl_crystal_density_diffrn 1.218
_exptl_crystal_density_method 'not measured'
_exptl_crystal_description prismatic
_exptl_crystal_F_000 872
_exptl_crystal_size_max 0.217
_exptl_crystal_size_mid 0.216
_exptl_crystal_size_min 0.041
_refine_diff_density_max 0.136
_refine_diff_density_min -0.146
_refine_diff_density_rms 0.036
_refine_ls_extinction_method none
_refine_ls_goodness_of_fit_ref 0.868
_refine_ls_hydrogen_treatment constr
_refine_ls_matrix_type full
_refine_ls_number_parameters 282
_refine_ls_number_reflns 4382
_refine_ls_number_restraints 0
_refine_ls_restrained_S_all 0.868
_refine_ls_R_factor_all 0.1310
_refine_ls_R_factor_gt 0.0474
_refine_ls_shift/su_max 0.011
_refine_ls_shift/su_mean 0.002
_refine_ls_structure_factor_coef Fsqd
_refine_ls_weighting_details
; calc 
 [0.00000+1.00000exp(3.00(sin\q/\l)^2^)]/ 
   [\s^2^(Fo^2^)+0.0000+0.0000*P+(0.0000P)^2^+0.0000sin\q/\l] 
 where P = 0.33333Fo^2^ + 0.66667Fc^2^ 
;
_refine_ls_weighting_scheme calc
_refine_ls_wR_factor_gt 0.0913
_refine_ls_wR_factor_ref 0.1176
_reflns_number_gt 1745
_reflns_number_total 4382
_reflns_threshold_expression >2sigma(I)
_cod_data_source_file jo902261r_si_002.cif
_cod_data_source_block cd29237
_cod_depositor_comments
;
The following automatic conversions were performed:
'_symmetry_cell_setting' value 'Monoclinic' changed to 'monoclinic'
according to '/home/saulius/struct/CIF-dictionaries/cif_core.dic'
dictionary named 'cif_core.dic' version 2.4.1 from 2010-06-29.

Automatic conversion script
Id: cif_fix_enum 1527 2010-12-29 10:47:43Z saulius 
;
_cod_original_sg_symbol_H-M P2(1)/c
_cod_database_code 4025119

loop_
_symmetry_equiv_pos_as_xyz
'x, y, z'
'-x, y+1/2, -z+1/2'
'-x, -y, -z'
'x, -y-1/2, z-1/2'

loop_
_atom_site_label
_atom_site_type_symbol
_atom_site_fract_x
_atom_site_fract_y
_atom_site_fract_z
_atom_site_U_iso_or_equiv
_atom_site_adp_type
_atom_site_occupancy
_atom_site_symmetry_multiplicity
_atom_site_calc_flag
_atom_site_refinement_flags
_atom_site_disorder_assembly
_atom_site_disorder_group
O1 O 0.11518(12) 0.32516(12) 0.37296(16) 0.0558(5) Uani 1 1 d . . .
H1 H 0.0588 0.3048 0.3329 0.084 Uiso 1 1 calc R . .
O2 O 0.35311(15) 0.30366(12) 0.23435(19) 0.0679(6) Uani 1 1 d . . .
O3 O 0.08961(15) 0.75575(13) 0.2697(2) 0.0779(6) Uani 1 1 d . . .
C1 C 0.15983(18) 0.35851(15) 0.2782(2) 0.0418(6) Uani 1 1 d . . .
C2 C 0.09476(19) 0.41978(17) 0.1736(2) 0.0492(7) Uani 1 1 d . . .
H2 H 0.0222 0.4022 0.1487 0.059 Uiso 1 1 calc R . .
C3 C 0.1423(2) 0.38136(17) 0.0725(2) 0.0594(8) Uani 1 1 d . . .
H3A H 0.0928 0.3733 -0.0162 0.071 Uiso 1 1 calc R . .
H3B H 0.2043 0.4085 0.0670 0.071 Uiso 1 1 calc R . .
C4 C 0.1646(2) 0.30545(17) 0.1588(2) 0.0539(7) Uani 1 1 d . . .
H4 H 0.1040 0.2698 0.1317 0.065 Uiso 1 1 calc R . .
C5 C 0.2616(2) 0.2574(2) 0.1740(3) 0.0736(9) Uani 1 1 d . . .
H5A H 0.2618 0.2104 0.2290 0.088 Uiso 1 1 calc R . .
H5B H 0.2620 0.2389 0.0863 0.088 Uiso 1 1 calc R . .
C6 C 0.35493(19) 0.32762(16) 0.3644(2) 0.0520(7) Uani 1 1 d . . .
H6A H 0.4212 0.3527 0.4101 0.062 Uiso 1 1 calc R . .
H6B H 0.3478 0.2806 0.4157 0.062 Uiso 1 1 calc R . .
C7 C 0.26783(17) 0.38638(15) 0.3579(2) 0.0395(6) Uani 1 1 d . . .
C8 C 0.28918(17) 0.45401(16) 0.4230(2) 0.0406(6) Uani 1 1 d . . .
C9 C 0.32182(16) 0.51900(15) 0.4974(2) 0.0391(6) Uani 1 1 d . . .
C10 C 0.36162(17) 0.58951(16) 0.4406(2) 0.0418(6) Uani 1 1 d . . .
C11 C 0.41331(19) 0.57868(18) 0.3471(2) 0.0544(7) Uani 1 1 d . . .
H11 H 0.4223 0.5270 0.3185 0.065 Uiso 1 1 calc R . .
C12 C 0.4519(2) 0.6441(2) 0.2953(3) 0.0719(9) Uani 1 1 d . . .
H12 H 0.4873 0.6360 0.2331 0.086 Uiso 1 1 calc R . .
C13 C 0.4380(2) 0.7210(2) 0.3358(3) 0.0734(10) Uani 1 1 d . . .
H13 H 0.4632 0.7650 0.3003 0.088 Uiso 1 1 calc R . .
C14 C 0.3871(2) 0.73243(18) 0.4283(3) 0.0652(8) Uani 1 1 d . . .
H14 H 0.3780 0.7843 0.4563 0.078 Uiso 1 1 calc R . .
C15 C 0.34923(19) 0.66766(16) 0.4802(3) 0.0525(7) Uani 1 1 d . . .
H15 H 0.3147 0.6763 0.5430 0.063 Uiso 1 1 calc R . .
C16 C 0.32149(17) 0.51883(14) 0.6396(2) 0.0400(6) Uani 1 1 d . . .
C17 C 0.40053(19) 0.55651(15) 0.7405(2) 0.0479(7) Uani 1 1 d . . .
H17 H 0.4514 0.5857 0.7182 0.057 Uiso 1 1 calc R . .
C18 C 0.4037(2) 0.55071(17) 0.8736(2) 0.0567(8) Uani 1 1 d . . .
H18 H 0.4566 0.5762 0.9400 0.068 Uiso 1 1 calc R . .
C19 C 0.3297(3) 0.5078(2) 0.9081(3) 0.0703(9) Uani 1 1 d . . .
H19 H 0.3331 0.5028 0.9978 0.084 Uiso 1 1 calc R . .
C20 C 0.2500(2) 0.47212(19) 0.8088(3) 0.0719(9) Uani 1 1 d . . .
H20 H 0.1983 0.4443 0.8317 0.086 Uiso 1 1 calc R . .
C21 C 0.2458(2) 0.47717(17) 0.6761(3) 0.0552(8) Uani 1 1 d . . .
H21 H 0.1918 0.4524 0.6104 0.066 Uiso 1 1 calc R . .
C22 C 0.09553(18) 0.50844(17) 0.1971(2) 0.0472(7) Uani 1 1 d . . .
C23 C 0.1400(2) 0.56265(19) 0.1305(3) 0.0599(8) Uani 1 1 d . . .
H23 H 0.1708 0.5429 0.0689 0.072 Uiso 1 1 calc R . .
C24 C 0.1404(2) 0.64444(19) 0.1516(3) 0.0651(8) Uani 1 1 d . . .
H24 H 0.1712 0.6788 0.1050 0.078 Uiso 1 1 calc R . .
C25 C 0.0956(2) 0.67483(18) 0.2405(3) 0.0595(8) Uani 1 1 d . . .
C26 C 0.0495(2) 0.6227(2) 0.3094(3) 0.0638(8) Uani 1 1 d . . .
H26 H 0.0186 0.6431 0.3705 0.077 Uiso 1 1 calc R . .
C27 C 0.0497(2) 0.54090(18) 0.2869(3) 0.0575(8) Uani 1 1 d . . .
H27 H 0.0184 0.5067 0.3330 0.069 Uiso 1 1 calc R . .
C28 C 0.1453(2) 0.81068(19) 0.2125(4) 0.0977(12) Uani 1 1 d . . .
H28A H 0.2170 0.7950 0.2376 0.146 Uiso 1 1 calc R . .
H28B H 0.1401 0.8640 0.2450 0.146 Uiso 1 1 calc R . .
H28C H 0.1162 0.8099 0.1163 0.146 Uiso 1 1 calc R . .

loop_
_atom_site_aniso_label
_atom_site_aniso_U_11
_atom_site_aniso_U_22
_atom_site_aniso_U_33
_atom_site_aniso_U_23
_atom_site_aniso_U_13
_atom_site_aniso_U_12
O1 0.0503(11) 0.0643(14) 0.0568(11) 0.0063(10) 0.0225(9) -0.0133(10)
O2 0.0639(12) 0.0781(16) 0.0717(14) -0.0186(11) 0.0356(11) 0.0046(12)
O3 0.0650(12) 0.0563(15) 0.1119(17) 0.0083(13) 0.0269(12) 0.0084(12)
C1 0.0443(14) 0.0470(17) 0.0366(14) -0.0012(12) 0.0163(12) -0.0096(13)
C2 0.0397(14) 0.064(2) 0.0401(15) 0.0021(14) 0.0077(12) -0.0060(14)
C3 0.0621(18) 0.076(2) 0.0378(15) -0.0045(15) 0.0120(13) -0.0114(16)
C4 0.0557(17) 0.057(2) 0.0477(16) -0.0110(14) 0.0144(13) -0.0092(15)
C5 0.085(2) 0.071(2) 0.068(2) -0.0265(17) 0.0283(18) -0.001(2)
C6 0.0481(15) 0.055(2) 0.0556(17) -0.0034(14) 0.0195(13) 0.0000(14)
C7 0.0398(14) 0.0452(17) 0.0367(14) 0.0013(12) 0.0163(11) -0.0041(13)
C8 0.0347(13) 0.0470(17) 0.0401(14) 0.0043(13) 0.0117(11) -0.0028(13)
C9 0.0321(12) 0.0438(17) 0.0417(14) -0.0035(13) 0.0120(11) -0.0014(12)
C10 0.0345(13) 0.0487(18) 0.0402(14) 0.0028(13) 0.0085(11) -0.0011(13)
C11 0.0563(16) 0.060(2) 0.0530(17) 0.0011(14) 0.0253(14) -0.0016(15)
C12 0.0657(19) 0.092(3) 0.067(2) 0.019(2) 0.0324(16) -0.002(2)
C13 0.065(2) 0.070(3) 0.082(2) 0.032(2) 0.0186(18) -0.0106(18)
C14 0.0637(18) 0.048(2) 0.080(2) 0.0146(16) 0.0153(17) -0.0041(16)
C15 0.0484(15) 0.0503(19) 0.0596(17) 0.0060(15) 0.0179(13) 0.0027(15)
C16 0.0383(13) 0.0390(16) 0.0442(14) -0.0013(12) 0.0148(12) 0.0014(12)
C17 0.0485(15) 0.0460(17) 0.0512(16) -0.0026(14) 0.0186(13) 0.0015(13)
C18 0.0622(18) 0.061(2) 0.0434(17) -0.0068(14) 0.0119(14) 0.0098(16)
C19 0.080(2) 0.088(3) 0.0488(18) 0.0071(17) 0.0289(17) 0.008(2)
C20 0.073(2) 0.089(3) 0.065(2) 0.0087(18) 0.0397(18) -0.0092(19)
C21 0.0542(16) 0.065(2) 0.0501(17) -0.0006(14) 0.0216(14) -0.0080(15)
C22 0.0388(14) 0.0533(19) 0.0444(15) 0.0137(14) 0.0059(12) 0.0048(14)
C23 0.0555(17) 0.065(2) 0.0652(19) 0.0115(17) 0.0275(15) 0.0093(16)
C24 0.0549(17) 0.064(2) 0.083(2) 0.0210(18) 0.0302(17) 0.0055(17)
C25 0.0437(15) 0.053(2) 0.076(2) 0.0111(17) 0.0108(15) 0.0055(16)
C26 0.0604(18) 0.073(2) 0.0616(19) 0.0028(17) 0.0237(15) 0.0136(18)
C27 0.0555(17) 0.063(2) 0.0582(18) 0.0114(16) 0.0239(14) 0.0024(16)
C28 0.069(2) 0.061(2) 0.160(3) 0.018(2) 0.031(2) -0.0014(19)

loop_
_atom_type_symbol
_atom_type_description
_atom_type_scat_dispersion_real
_atom_type_scat_dispersion_imag
_atom_type_scat_source
C C 0.0033 0.0016 'International Tables Vol C Tables 4.2.6.8 and 6.1.1.4'
H H 0.0000 0.0000 'International Tables Vol C Tables 4.2.6.8 and 6.1.1.4'
O O 0.0106 0.0060 'International Tables Vol C Tables 4.2.6.8 and 6.1.1.4'

loop_
_geom_angle_atom_site_label_1
_geom_angle_atom_site_label_2
_geom_angle_atom_site_label_3
_geom_angle
_geom_angle_site_symmetry_1
_geom_angle_site_symmetry_3
_geom_angle_publ_flag
C1 O1 H1 109.5 . . ?
C6 O2 C5 109.3(2) . . ?
C25 O3 C28 116.9(2) . . ?
O1 C1 C7 106.39(18) . . ?
O1 C1 C4 118.4(2) . . ?
C7 C1 C4 110.1(2) . . ?
O1 C1 C2 118.39(19) . . ?
C7 C1 C2 115.3(2) . . ?
C4 C1 C2 87.73(18) . . ?
C22 C2 C3 122.7(2) . . ?
C22 C2 C1 123.9(2) . . ?
C3 C2 C1 86.95(19) . . ?
C22 C2 H2 107.1 . . ?
C3 C2 H2 107.1 . . ?
C1 C2 H2 107.1 . . ?
C4 C3 C2 89.02(19) . . ?
C4 C3 H3A 113.8 . . ?
C2 C3 H3A 113.8 . . ?
C4 C3 H3B 113.8 . . ?
C2 C3 H3B 113.8 . . ?
H3A C3 H3B 111.0 . . ?
C5 C4 C3 120.4(2) . . ?
C5 C4 C1 118.2(2) . . ?
C3 C4 C1 87.6(2) . . ?
C5 C4 H4 109.6 . . ?
C3 C4 H4 109.6 . . ?
C1 C4 H4 109.6 . . ?
O2 C5 C4 111.8(2) . . ?
O2 C5 H5A 109.3 . . ?
C4 C5 H5A 109.3 . . ?
O2 C5 H5B 109.3 . . ?
C4 C5 H5B 109.3 . . ?
H5A C5 H5B 107.9 . . ?
O2 C6 C7 111.1(2) . . ?
O2 C6 H6A 109.4 . . ?
C7 C6 H6A 109.4 . . ?
O2 C6 H6B 109.4 . . ?
C7 C6 H6B 109.4 . . ?
H6A C6 H6B 108.0 . . ?
C8 C7 C1 124.9(2) . . ?
C8 C7 C6 119.4(2) . . ?
C1 C7 C6 115.6(2) . . ?
C7 C8 C9 173.1(3) . . ?
C8 C9 C10 120.2(2) . . ?
C8 C9 C16 118.8(2) . . ?
C10 C9 C16 121.0(2) . . ?
C11 C10 C15 117.9(2) . . ?
C11 C10 C9 120.5(2) . . ?
C15 C10 C9 121.6(2) . . ?
C10 C11 C12 120.7(3) . . ?
C10 C11 H11 119.6 . . ?
C12 C11 H11 119.6 . . ?
C13 C12 C11 120.1(3) . . ?
C13 C12 H12 119.9 . . ?
C11 C12 H12 119.9 . . ?
C14 C13 C12 119.6(3) . . ?
C14 C13 H13 120.2 . . ?
C12 C13 H13 120.2 . . ?
C13 C14 C15 120.3(3) . . ?
C13 C14 H14 119.8 . . ?
C15 C14 H14 119.8 . . ?
C14 C15 C10 121.3(3) . . ?
C14 C15 H15 119.4 . . ?
C10 C15 H15 119.4 . . ?
C21 C16 C17 118.3(2) . . ?
C21 C16 C9 120.6(2) . . ?
C17 C16 C9 121.0(2) . . ?
C18 C17 C16 120.4(2) . . ?
C18 C17 H17 119.8 . . ?
C16 C17 H17 119.8 . . ?
C19 C18 C17 120.5(3) . . ?
C19 C18 H18 119.7 . . ?
C17 C18 H18 119.7 . . ?
C18 C19 C20 119.4(3) . . ?
C18 C19 H19 120.3 . . ?
C20 C19 H19 120.3 . . ?
C21 C20 C19 120.8(3) . . ?
C21 C20 H20 119.6 . . ?
C19 C20 H20 119.6 . . ?
C20 C21 C16 120.6(3) . . ?
C20 C21 H21 119.7 . . ?
C16 C21 H21 119.7 . . ?
C23 C22 C27 116.4(3) . . ?
C23 C22 C2 122.6(2) . . ?
C27 C22 C2 120.9(2) . . ?
C24 C23 C22 122.7(3) . . ?
C24 C23 H23 118.6 . . ?
C22 C23 H23 118.6 . . ?
C25 C24 C23 119.8(3) . . ?
C25 C24 H24 120.1 . . ?
C23 C24 H24 120.1 . . ?
C24 C25 O3 125.5(3) . . ?
C24 C25 C26 119.5(3) . . ?
O3 C25 C26 115.0(3) . . ?
C27 C26 C25 119.9(3) . . ?
C27 C26 H26 120.1 . . ?
C25 C26 H26 120.1 . . ?
C26 C27 C22 121.6(3) . . ?
C26 C27 H27 119.2 . . ?
C22 C27 H27 119.2 . . ?
O3 C28 H28A 109.5 . . ?
O3 C28 H28B 109.5 . . ?
H28A C28 H28B 109.5 . . ?
O3 C28 H28C 109.5 . . ?
H28A C28 H28C 109.5 . . ?
H28B C28 H28C 109.5 . . ?

loop_
_geom_bond_atom_site_label_1
_geom_bond_atom_site_label_2
_geom_bond_distance
_geom_bond_site_symmetry_2
_geom_bond_publ_flag
O1 C1 1.425(3) . ?
O1 H1 0.8200 . ?
O2 C6 1.411(3) . ?
O2 C5 1.427(3) . ?
O3 C25 1.386(3) . ?
O3 C28 1.429(3) . ?
C1 C7 1.512(3) . ?
C1 C4 1.548(3) . ?
C1 C2 1.553(3) . ?
C2 C22 1.493(3) . ?
C2 C3 1.539(3) . ?
C2 H2 0.9800 . ?
C3 C4 1.526(4) . ?
C3 H3A 0.9700 . ?
C3 H3B 0.9700 . ?
C4 C5 1.503(4) . ?
C4 H4 0.9800 . ?
C5 H5A 0.9700 . ?
C5 H5B 0.9700 . ?
C6 C7 1.516(3) . ?
C6 H6A 0.9700 . ?
C6 H6B 0.9700 . ?
C7 C8 1.299(3) . ?
C8 C9 1.324(3) . ?
C9 C10 1.488(3) . ?
C9 C16 1.491(3) . ?
C10 C11 1.382(3) . ?
C10 C15 1.388(3) . ?
C11 C12 1.388(4) . ?
C11 H11 0.9300 . ?
C12 C13 1.378(4) . ?
C12 H12 0.9300 . ?
C13 C14 1.367(4) . ?
C13 H13 0.9300 . ?
C14 C15 1.375(4) . ?
C14 H14 0.9300 . ?
C15 H15 0.9300 . ?
C16 C21 1.385(3) . ?
C16 C17 1.396(3) . ?
C17 C18 1.384(3) . ?
C17 H17 0.9300 . ?
C18 C19 1.367(4) . ?
C18 H18 0.9300 . ?
C19 C20 1.378(4) . ?
C19 H19 0.9300 . ?
C20 C21 1.376(3) . ?
C20 H20 0.9300 . ?
C21 H21 0.9300 . ?
C22 C23 1.386(4) . ?
C22 C27 1.386(3) . ?
C23 C24 1.376(4) . ?
C23 H23 0.9300 . ?
C24 C25 1.358(4) . ?
C24 H24 0.9300 . ?
C25 C26 1.393(4) . ?
C26 C27 1.380(4) . ?
C26 H26 0.9300 . ?
C27 H27 0.9300 . ?
C28 H28A 0.9600 . ?
C28 H28B 0.9600 . ?
C28 H28C 0.9600 . ?

loop_
_geom_hbond_atom_site_label_D
_geom_hbond_atom_site_label_H
_geom_hbond_atom_site_label_A
_geom_hbond_distance_DH
_geom_hbond_distance_HA
_geom_hbond_distance_DA
_geom_hbond_angle_DHA
_geom_hbond_site_symmetry_A
O1 H1 O3 0.82 2.12 2.944(3) 178.1 2_545

loop_
_geom_torsion_atom_site_label_1
_geom_torsion_atom_site_label_2
_geom_torsion_atom_site_label_3
_geom_torsion_atom_site_label_4
_geom_torsion
_geom_torsion_site_symmetry_1
_geom_torsion_site_symmetry_2
_geom_torsion_site_symmetry_3
_geom_torsion_site_symmetry_4
_geom_torsion_publ_flag
O1 C1 C2 C22 88.9(3) . . . . ?
C7 C1 C2 C22 -38.7(3) . . . . ?
C4 C1 C2 C22 -149.8(2) . . . . ?
O1 C1 C2 C3 -143.1(2) . . . . ?
C7 C1 C2 C3 89.3(2) . . . . ?
C4 C1 C2 C3 -21.85(19) . . . . ?
C22 C2 C3 C4 151.1(2) . . . . ?
C1 C2 C3 C4 22.17(18) . . . . ?
C2 C3 C4 C5 -143.8(2) . . . . ?
C2 C3 C4 C1 -22.23(18) . . . . ?
O1 C1 C4 C5 -93.1(3) . . . . ?
C7 C1 C4 C5 29.4(3) . . . . ?
C2 C1 C4 C5 145.6(3) . . . . ?
O1 C1 C4 C3 143.3(2) . . . . ?
C7 C1 C4 C3 -94.1(2) . . . . ?
C2 C1 C4 C3 22.04(18) . . . . ?
C6 O2 C5 C4 61.5(3) . . . . ?
C3 C4 C5 O2 61.1(3) . . . . ?
C1 C4 C5 O2 -43.9(3) . . . . ?
C5 O2 C6 C7 -66.7(3) . . . . ?
O1 C1 C7 C8 -81.4(3) . . . . ?
C4 C1 C7 C8 149.2(2) . . . . ?
C2 C1 C7 C8 52.0(3) . . . . ?
O1 C1 C7 C6 96.0(2) . . . . ?
C4 C1 C7 C6 -33.4(3) . . . . ?
C2 C1 C7 C6 -130.7(2) . . . . ?
O2 C6 C7 C8 -128.6(2) . . . . ?
O2 C6 C7 C1 53.8(3) . . . . ?
C1 C7 C8 C9 161(2) . . . . ?
C6 C7 C8 C9 -16(2) . . . . ?
C7 C8 C9 C10 102(2) . . . . ?
C7 C8 C9 C16 -76(2) . . . . ?
C8 C9 C10 C11 -32.5(3) . . . . ?
C16 C9 C10 C11 145.2(2) . . . . ?
C8 C9 C10 C15 148.1(2) . . . . ?
C16 C9 C10 C15 -34.2(3) . . . . ?
C15 C10 C11 C12 0.4(4) . . . . ?
C9 C10 C11 C12 -179.0(2) . . . . ?
C10 C11 C12 C13 -0.7(4) . . . . ?
C11 C12 C13 C14 0.7(4) . . . . ?
C12 C13 C14 C15 -0.4(4) . . . . ?
C13 C14 C15 C10 0.1(4) . . . . ?
C11 C10 C15 C14 0.0(4) . . . . ?
C9 C10 C15 C14 179.4(2) . . . . ?
C8 C9 C16 C21 -33.3(3) . . . . ?
C10 C9 C16 C21 149.0(2) . . . . ?
C8 C9 C16 C17 142.9(2) . . . . ?
C10 C9 C16 C17 -34.8(3) . . . . ?
C21 C16 C17 C18 1.2(4) . . . . ?
C9 C16 C17 C18 -175.0(2) . . . . ?
C16 C17 C18 C19 0.2(4) . . . . ?
C17 C18 C19 C20 -1.8(5) . . . . ?
C18 C19 C20 C21 1.9(5) . . . . ?
C19 C20 C21 C16 -0.5(4) . . . . ?
C17 C16 C21 C20 -1.1(4) . . . . ?
C9 C16 C21 C20 175.2(3) . . . . ?
C3 C2 C22 C23 -0.6(4) . . . . ?
C1 C2 C22 C23 110.1(3) . . . . ?
C3 C2 C22 C27 178.5(2) . . . . ?
C1 C2 C22 C27 -70.8(3) . . . . ?
C27 C22 C23 C24 0.6(4) . . . . ?
C2 C22 C23 C24 179.7(2) . . . . ?
C22 C23 C24 C25 -0.2(4) . . . . ?
C23 C24 C25 O3 -179.2(2) . . . . ?
C23 C24 C25 C26 -0.1(4) . . . . ?
C28 O3 C25 C24 -7.3(4) . . . . ?
C28 O3 C25 C26 173.5(2) . . . . ?
C24 C25 C26 C27 0.0(4) . . . . ?
O3 C25 C26 C27 179.2(2) . . . . ?
C25 C26 C27 C22 0.4(4) . . . . ?
C23 C22 C27 C26 -0.6(4) . . . . ?
C2 C22 C27 C26 -179.8(2) . . . . ?
